data_7239270
loop_
_publ_author_name
'Khatua, Sajal'
'Goswami, Soumyabrata'
'Parshamoni, Srinivasulu'
'Jena, Himanshu Sekhar'
'Konar, Sanjit'

_publ_section_title
;
 A 2D coordination polymer based on Co3-SBU showing spin-canting
 ferromagnetic behaviour
;
_journal_issue 47
_journal_name_full 'RSC Advances'
_journal_page_first 25237
_journal_paper_doi 10.1039/c3ra44331k
_journal_volume 3
_journal_year 2013
_chemical_formula_moiety 'C28 H30 Co3 N2 O14'
_chemical_formula_sum 'C28 H30 Co3 N2 O14'
_chemical_formula_weight 795.33
_space_group_IT_number 14
_space_group_name_Hall '-P 2yn'
_space_group_name_H-M_alt 'P 1 21/n 1'
_symmetry_cell_setting monoclinic
_symmetry_space_group_name_H-M 'P 1 21/n 1'
_atom_sites_solution_hydrogens geom
_atom_sites_solution_primary direct
_atom_sites_solution_secondary difmap
_audit_creation_method SHELXL-97
_cell_angle_alpha 90.00
_cell_angle_beta 105.713(3)
_cell_angle_gamma 90.00
_cell_formula_units_Z 2
_cell_length_a 11.6092(7)
_cell_length_b 9.0436(5)
_cell_length_c 14.3380(8)
_cell_measurement_reflns_used 7383
_cell_measurement_temperature 296(2)
_cell_measurement_theta_max 29.61
_cell_measurement_theta_min 2.90
_cell_volume 1449.08(15)
_computing_structure_refinement 'SHELXL-97 (Sheldrick, 1997)'
_computing_structure_solution 'SHELXS-97 (Sheldrick, 1990)'
_diffrn_ambient_temperature 296(2)
_diffrn_measured_fraction_theta_full 1.00
_diffrn_measured_fraction_theta_max 1.00
_diffrn_radiation_monochromator graphite
_diffrn_radiation_source 'fine-focus sealed tube'
_diffrn_radiation_type MoK\a
_diffrn_radiation_wavelength 0.71073
_diffrn_reflns_av_R_equivalents 0.0106
_diffrn_reflns_av_unetI/netI 0.0198
_diffrn_reflns_limit_h_max 15
_diffrn_reflns_limit_h_min -12
_diffrn_reflns_limit_k_max 12
_diffrn_reflns_limit_k_min -5
_diffrn_reflns_limit_l_max 19
_diffrn_reflns_limit_l_min -19
_diffrn_reflns_number 4599
_diffrn_reflns_theta_full 29.49
_diffrn_reflns_theta_max 29.49
_diffrn_reflns_theta_min 4.20
_exptl_absorpt_coefficient_mu 1.776
_exptl_absorpt_correction_T_max 0.608
_exptl_absorpt_correction_T_min 0.479
_exptl_absorpt_correction_type empirical
_exptl_absorpt_process_details Empirical
_exptl_crystal_colour Pink
_exptl_crystal_density_diffrn 1.823
_exptl_crystal_density_method 'not measured'
_exptl_crystal_description Block
_exptl_crystal_F_000 810.0
_exptl_crystal_size_max 0.42
_exptl_crystal_size_mid 0.38
_exptl_crystal_size_min 0.28
_refine_diff_density_max 0.669
_refine_diff_density_min -0.537
_refine_diff_density_rms 0.074
_refine_ls_extinction_method none
_refine_ls_goodness_of_fit_ref 0.951
_refine_ls_hydrogen_treatment constr
_refine_ls_matrix_type full
_refine_ls_number_parameters 215
_refine_ls_number_reflns 4041
_refine_ls_number_restraints 0
_refine_ls_restrained_S_all 0.951
_refine_ls_R_factor_all 0.0324
_refine_ls_R_factor_gt 0.0299
_refine_ls_shift/su_max 0.001
_refine_ls_shift/su_mean 0.000
_refine_ls_structure_factor_coef Fsqd
_refine_ls_weighting_details 'calc w=1/[\s^2^(Fo^2^)+(0.1000P)^2^+0.0000P] where P=(Fo^2^+2Fc^2^)/3'
_refine_ls_weighting_scheme calc
_refine_ls_wR_factor_gt 0.1090
_refine_ls_wR_factor_ref 0.1113
_reflns_number_gt 3091
_reflns_number_total 4041
_reflns_threshold_expression >2sigma(I)
_cod_data_source_file c3ra44331k.txt
_cod_data_source_block SKComplex1
_cod_depositor_comments
;
The following automatic conversions were performed:

data item '_exptl_absorpt_correction_type' value 'Empirical' was
changed to 'empirical' in accordance with the
/home/saulius/struct/COD-crude-data/automatic-downloads/DataCite-retrospective/RSC/depositions/lib/dictionaries/cif_core.dic
dictionary named 'cif_core.dic' version 2.4.2 last updated on
2011-04-26.

data item '_symmetry_cell_setting' value 'Monoclinic' was changed to
'monoclinic' in accordance with the
/home/saulius/struct/COD-crude-data/automatic-downloads/DataCite-retrospective/RSC/depositions/lib/dictionaries/cif_core.dic
dictionary named 'cif_core.dic' version 2.4.2 last updated on
2011-04-26.

Automatic conversion script
Id: cif_fix_values 6909 2019-04-08 15:41:33Z antanas 
;
_cod_original_cell_volume 1449.08(14)
_cod_original_sg_symbol_H-M 'P 21/n'
_cod_database_code 7239270

loop_
_symmetry_equiv_pos_as_xyz
'x, y, z'
'-x+1/2, y+1/2, -z+1/2'
'-x, -y, -z'
'x-1/2, -y-1/2, z-1/2'

loop_
_atom_site_label
_atom_site_type_symbol
_atom_site_fract_x
_atom_site_fract_y
_atom_site_fract_z
_atom_site_U_iso_or_equiv
_atom_site_adp_type
_atom_site_occupancy
_atom_site_symmetry_multiplicity
_atom_site_calc_flag
_atom_site_refinement_flags
Co1 Co 0.78068(2) 1.09122(3) 0.072270(19) 0.01543(12) Uani 1 1 d .
Co2 Co 1.0000 1.0000 0.0000 0.01219(12) Uani 1 2 d S
N1 N 0.64702(17) 1.24582(19) 0.00257(14) 0.0225(4) Uani 1 1 d .
C1 C 0.5304(2) 1.2175(2) -0.01154(19) 0.0281(5) Uani 1 1 d .
H1 H 0.5080 1.1381 0.0209 0.034 Uiso 1 1 calc R
C2 C 0.4420(3) 1.3019(3) -0.0725(2) 0.0436(7) Uani 1 1 d .
H2 H 0.3617 1.2811 -0.0795 0.052 Uiso 1 1 calc R
C3 C 0.4744(3) 1.4161(4) -0.1224(3) 0.0636(11) Uani 1 1 d .
H3 H 0.4167 1.4747 -0.1637 0.076 Uiso 1 1 calc R
C6 C 0.6770(3) 1.3591(3) -0.0467(2) 0.0437(7) Uani 1 1 d .
H6 H 0.7576 1.3813 -0.0370 0.052 Uiso 1 1 calc R
O1 O 0.84455(14) 0.80081(15) 0.21397(11) 0.0235(4) Uani 1 1 d .
O2 O 0.92108(13) 0.93468(14) 0.11526(10) 0.0156(3) Uani 1 1 d .
C8 C 1.01918(18) 0.70356(19) 0.17637(15) 0.0161(4) Uani 1 1 d .
H8 H 1.0744 0.7371 0.1398 0.019 Uiso 1 1 calc R
C11 C 1.1160(2) 0.40991(18) 0.25178(16) 0.0187(4) Uani 1 1 d .
H11A H 1.1750 0.3320 0.2581 0.022 Uiso 1 1 calc R
H11B H 1.0587 0.3791 0.2862 0.022 Uiso 1 1 calc R
C13 C 1.0889(2) 0.6813(2) 0.28258(16) 0.0209(4) Uani 1 1 d .
H13A H 1.1315 0.7719 0.3066 0.025 Uiso 1 1 calc R
H13B H 1.0326 0.6626 0.3204 0.025 Uiso 1 1 calc R
C10 C 1.05145(18) 0.43232(19) 0.14480(14) 0.0164(4) Uani 1 1 d .
H10 H 1.1105 0.4574 0.1098 0.020 Uiso 1 1 calc R
C12 C 1.17872(17) 0.5538(2) 0.29798(14) 0.0158(4) Uani 1 1 d .
H12 H 1.2424 0.5788 0.2677 0.019 Uiso 1 1 calc R
C9 C 0.96001(19) 0.55836(19) 0.13194(14) 0.0174(4) Uani 1 1 d .
H9A H 0.8981 0.5312 0.1626 0.021 Uiso 1 1 calc R
H9B H 0.9224 0.5731 0.0634 0.021 Uiso 1 1 calc R
O3 O 0.68545(14) 0.93633(16) -0.03289(11) 0.0217(3) Uani 1 1 d .
O4 O 0.82448(13) 1.06717(14) -0.07212(11) 0.0179(3) Uani 1 1 d .
C14 C 0.73383(18) 0.97934(19) -0.09581(15) 0.0164(4) Uani 1 1 d .
O7 O 0.70286(15) 1.05379(17) 0.18177(12) 0.0246(3) Uani 1 1 d .
H7 H 0.7368 0.9847 0.2152 0.037 Uiso 1 1 calc R
C7 C 0.92099(18) 0.82036(19) 0.16833(14) 0.0151(4) Uani 1 1 d .
O6 O 1.04441(13) 1.20419(14) 0.05991(11) 0.0196(3) Uani 1 1 d .
O5 O 0.89317(14) 1.25869(15) 0.12288(12) 0.0239(3) Uani 1 1 d .
C15 C 0.99134(18) 1.28678(19) 0.10543(14) 0.0168(4) Uani 1 1 d .
C5 C 0.5942(4) 1.4425(4) -0.1102(3) 0.0656(11) Uani 1 1 d .
H5 H 0.6185 1.5171 -0.1452 0.079 Uiso 1 1 calc R

loop_
_atom_site_aniso_label
_atom_site_aniso_U_11
_atom_site_aniso_U_22
_atom_site_aniso_U_33
_atom_site_aniso_U_23
_atom_site_aniso_U_13
_atom_site_aniso_U_12
Co1 0.0120(2) 0.01663(16) 0.0177(2) -0.00072(8) 0.00410(16) -0.00092(8)
Co2 0.0086(2) 0.01277(18) 0.0146(2) -0.00148(11) 0.00217(19) -0.00048(10)
N1 0.0166(10) 0.0232(8) 0.0266(10) 0.0041(6) 0.0042(9) 0.0015(6)
C1 0.0227(13) 0.0272(10) 0.0359(14) 0.0055(8) 0.0104(12) 0.0029(8)
C2 0.0209(16) 0.0460(15) 0.058(2) 0.0089(13) -0.0004(16) 0.0039(10)
C3 0.042(2) 0.055(2) 0.082(3) 0.0317(17) -0.004(2) 0.0135(14)
C6 0.0374(17) 0.0318(12) 0.063(2) 0.0186(12) 0.0155(16) 0.0015(10)
O1 0.0227(9) 0.0243(7) 0.0269(9) 0.0082(6) 0.0124(8) 0.0059(6)
O2 0.0143(8) 0.0154(6) 0.0172(7) 0.0020(5) 0.0045(6) 0.0020(5)
C8 0.0159(11) 0.0153(7) 0.0170(10) 0.0008(6) 0.0043(9) 0.0009(6)
C11 0.0177(12) 0.0158(8) 0.0204(11) -0.0010(6) 0.0016(10) 0.0004(6)
C13 0.0209(12) 0.0180(8) 0.0201(11) -0.0027(6) -0.0009(10) 0.0051(7)
C10 0.0156(11) 0.0159(7) 0.0172(10) -0.0031(6) 0.0036(9) -0.0019(6)
C12 0.0107(10) 0.0171(8) 0.0179(10) -0.0010(6) 0.0009(9) 0.0010(6)
C9 0.0170(11) 0.0175(8) 0.0150(10) 0.0004(6) -0.0003(9) 0.0008(7)
O3 0.0190(9) 0.0262(7) 0.0196(8) 0.0002(5) 0.0047(7) -0.0056(5)
O4 0.0125(8) 0.0171(6) 0.0216(8) 0.0018(5) 0.0006(7) -0.0012(5)
C14 0.0126(11) 0.0158(7) 0.0188(10) 0.0012(6) 0.0010(9) 0.0013(6)
O7 0.0261(9) 0.0278(7) 0.0229(8) 0.0046(6) 0.0115(8) 0.0062(6)
C7 0.0148(11) 0.0166(8) 0.0118(9) -0.0014(6) 0.0000(9) 0.0003(6)
O6 0.0187(8) 0.0169(6) 0.0241(8) -0.0063(5) 0.0071(7) -0.0032(5)
O5 0.0168(8) 0.0219(7) 0.0343(9) -0.0083(6) 0.0091(8) -0.0043(5)
C15 0.0169(11) 0.0147(8) 0.0169(10) -0.0014(6) 0.0013(9) -0.0006(6)
C5 0.060(3) 0.0461(16) 0.087(3) 0.0400(18) 0.015(2) 0.0023(16)

loop_
_atom_type_symbol
_atom_type_description
_atom_type_scat_dispersion_real
_atom_type_scat_dispersion_imag
_atom_type_scat_source
C C 0.0033 0.0016 'International Tables Vol C Tables 4.2.6.8 and 6.1.1.4'
H H 0.0000 0.0000 'International Tables Vol C Tables 4.2.6.8 and 6.1.1.4'
N N 0.0061 0.0033 'International Tables Vol C Tables 4.2.6.8 and 6.1.1.4'
O O 0.0106 0.0060 'International Tables Vol C Tables 4.2.6.8 and 6.1.1.4'
Co Co 0.3494 0.9721 'International Tables Vol C Tables 4.2.6.8 and 6.1.1.4'

loop_
_geom_angle_atom_site_label_1
_geom_angle_atom_site_label_2
_geom_angle_atom_site_label_3
_geom_angle
_geom_angle_site_symmetry_1
_geom_angle_site_symmetry_3
O5 Co1 O7 103.16(7) . .
O5 Co1 O2 91.44(6) . .
O7 Co1 O2 97.54(6) . .
O5 Co1 N1 89.67(7) . .
O7 Co1 N1 92.98(6) . .
O2 Co1 N1 168.88(6) . .
O5 Co1 O3 156.11(6) . .
O7 Co1 O3 100.49(6) . .
O2 Co1 O3 88.71(6) . .
N1 Co1 O3 85.82(7) . .
O5 Co1 O4 96.76(5) . .
O7 Co1 O4 160.08(6) . .
O2 Co1 O4 81.77(5) . .
N1 Co1 O4 87.11(6) . .
O3 Co1 O4 59.63(5) . .
O6 Co2 O6 180.00(8) 3_775 .
O6 Co2 O4 92.64(6) 3_775 3_775
O6 Co2 O4 87.36(6) . 3_775
O6 Co2 O4 87.36(6) 3_775 .
O6 Co2 O4 92.64(6) . .
O4 Co2 O4 180.0 3_775 .
O6 Co2 O2 92.08(5) 3_775 3_775
O6 Co2 O2 87.92(5) . 3_775
O4 Co2 O2 84.32(5) 3_775 3_775
O4 Co2 O2 95.68(5) . 3_775
O6 Co2 O2 87.92(5) 3_775 .
O6 Co2 O2 92.08(5) . .
O4 Co2 O2 95.68(5) 3_775 .
O4 Co2 O2 84.32(5) . .
O2 Co2 O2 180.0 3_775 .
C1 N1 C6 117.5(2) . .
C1 N1 Co1 121.66(14) . .
C6 N1 Co1 119.25(17) . .
N1 C1 C2 122.5(2) . .
C3 C2 C1 119.1(3) . .
C2 C3 C5 118.5(3) . .
N1 C6 C5 122.6(3) . .
C7 O2 Co1 125.87(12) . .
C7 O2 Co2 137.43(11) . .
Co1 O2 Co2 92.67(5) . .
C13 C8 C7 110.28(15) . .
C13 C8 C9 110.88(15) . .
C7 C8 C9 108.48(17) . .
C10 C11 C12 111.33(15) . .
C12 C13 C8 113.48(15) . .
C15 C10 C11 107.94(15) 1_545 .
C15 C10 C9 111.38(17) 1_545 .
C11 C10 C9 110.76(15) . .
C14 C12 C13 112.36(15) 4_676 .
C14 C12 C11 106.59(15) 4_676 .
C13 C12 C11 110.38(17) . .
C10 C9 C8 111.57(17) . .
C14 O3 Co1 93.32(12) . .
C14 O4 Co2 124.29(12) . .
C14 O4 Co1 86.04(11) . .
Co2 O4 Co1 90.33(6) . .
O3 C14 O4 119.81(19) . .
O3 C14 C12 121.05(18) . 4_575
O4 C14 C12 118.68(16) . 4_575
O1 C7 O2 122.61(17) . .
O1 C7 C8 118.78(16) . .
O2 C7 C8 118.61(15) . .
C15 O6 Co2 130.68(12) . .
C15 O5 Co1 128.16(12) . .
O5 C15 O6 125.54(17) . .
O5 C15 C10 116.71(15) . 1_565
O6 C15 C10 117.74(16) . 1_565
C6 C5 C3 119.8(3) . .

loop_
_geom_bond_atom_site_label_1
_geom_bond_atom_site_label_2
_geom_bond_distance
_geom_bond_site_symmetry_2
Co1 O5 2.0031(14) .
Co1 O7 2.0406(14) .
Co1 O2 2.1205(14) .
Co1 N1 2.1263(18) .
Co1 O3 2.1342(15) .
Co1 O4 2.2720(14) .
Co2 O6 2.0430(13) 3_775
Co2 O6 2.0430(13) .
Co2 O4 2.1092(15) 3_775
Co2 O4 2.1092(15) .
Co2 O2 2.1770(12) 3_775
Co2 O2 2.1770(12) .
N1 C1 1.338(3) .
N1 C6 1.342(3) .
C1 C2 1.384(3) .
C2 C3 1.366(4) .
C3 C5 1.375(5) .
C6 C5 1.360(4) .
O1 C7 1.250(2) .
O2 C7 1.284(2) .
C8 C13 1.532(3) .
C8 C7 1.535(3) .
C8 C9 1.538(3) .
C11 C10 1.527(3) .
C11 C12 1.550(3) .
C13 C12 1.530(3) .
C10 C15 1.525(3) 1_545
C10 C9 1.534(3) .
C12 C14 1.513(3) 4_676
O3 C14 1.247(2) .
O4 C14 1.289(2) .
C14 C12 1.513(3) 4_575
O6 C15 1.257(2) .
O5 C15 1.257(2) .
C15 C10 1.525(3) 1_565
